data_7250293
loop_
_publ_author_name
'Zhou, Dongyu'
'Li, Yongshang'
'Jie, Huimin'
'Lei, Jiayan'
'Chen, Zi'ang'
'Chen, Xiaoping'
'Cui, Can'
'Luo, Huadong'
'Chen, Jingjing'
'Li, Haohong'
'Zheng, Huidong'

_publ_section_title
;
 Intermittent ultrasound-assisted anti-solvent crystallization for
 sucralose production with ultra-low aspect ratio and larger crystal size
;
_journal_issue 21
_journal_name_full CrystEngComm
_journal_page_first 3492
_journal_page_last 3501
_journal_paper_doi 10.1039/D5CE00006H
_journal_volume 27
_journal_year 2025
_chemical_formula_moiety 'C12 H19 Cl3 O8'
_chemical_formula_sum 'C12 H19 Cl3 O8'
_chemical_formula_weight 397.62
_space_group_crystal_system orthorhombic
_space_group_IT_number 19
_space_group_name_Hall 'P 2ac 2ab'
_space_group_name_H-M_alt 'P 21 21 21'
_atom_sites_solution_hydrogens geom
_atom_sites_solution_primary dual
_audit_creation_date 2024-12-15
_audit_creation_method
;
Olex2 1.2
(compiled 2018.05.29 svn.r3508 for OlexSys, GUI svn.r5506)
;
_audit_update_record
;
2024-12-26 deposited with the CCDC.	2025-04-16 downloaded from the CCDC.
;
_cell_angle_alpha 90
_cell_angle_beta 90
_cell_angle_gamma 90
_cell_formula_units_Z 4
_cell_length_a 7.2843(6)
_cell_length_b 12.0048(8)
_cell_length_c 18.0766(12)
_cell_measurement_reflns_used 5017
_cell_measurement_temperature 293(2)
_cell_measurement_theta_max 28.8960
_cell_measurement_theta_min 2.8330
_cell_volume 1580.7(2)
_computing_cell_refinement 'CrysAlisPro 1.171.39.28b (Rigaku OD, 2015)'
_computing_data_collection 'CrysAlisPro 1.171.39.28b (Rigaku OD, 2015)'
_computing_data_reduction 'CrysAlisPro 1.171.39.28b (Rigaku OD, 2015)'
_computing_molecular_graphics 'Olex2 (Dolomanov et al., 2009)'
_computing_publication_material 'Olex2 (Dolomanov et al., 2009)'
_computing_structure_refinement 'ShelXL (Sheldrick, 2015)'
_computing_structure_solution 'ShelXT (Sheldrick, 2015)'
_diffrn_ambient_temperature 293(2)
_diffrn_detector 'CCD plate'
_diffrn_measured_fraction_theta_full 0.999
_diffrn_measured_fraction_theta_max 0.835
_diffrn_measurement_details
;
List of Runs (angles in degrees, time in seconds):

  # Type    Start    End  Width  t~exp~   \w     \q     \k     \f   Frames
#--------------------------------------------------------------------------
  1  \w    -17.00   9.00   0.50    3.41    --   -9.60  36.00 -15.00   52
  2  \w    -70.00 -14.00   0.50    3.41    --   -9.60  55.00 -60.00  112
  3  \w    -74.00  80.00   0.50    3.41    --   -9.60  55.00-180.00  308
;
_diffrn_measurement_device 'four-circle diffractometer'
_diffrn_measurement_device_type 'XtaLAB AFC11 (RCD3): quarter-chi single'
_diffrn_measurement_method '\w scans'
_diffrn_orient_matrix_type 'CrysAlisPro convention (1999,Acta A55,543-557)'
_diffrn_orient_matrix_UB_11 0.0151392000
_diffrn_orient_matrix_UB_12 0.0466994000
_diffrn_orient_matrix_UB_13 -0.0232266000
_diffrn_orient_matrix_UB_21 0.0552680000
_diffrn_orient_matrix_UB_22 0.0248484000
_diffrn_orient_matrix_UB_23 0.0277843000
_diffrn_orient_matrix_UB_31 0.0786697000
_diffrn_orient_matrix_UB_32 -0.0263965000
_diffrn_orient_matrix_UB_33 -0.0150949000
_diffrn_radiation_monochromator graphite
_diffrn_radiation_probe x-ray
_diffrn_radiation_type MoK\a
_diffrn_radiation_wavelength 0.71073
_diffrn_reflns_av_R_equivalents 0.0363
_diffrn_reflns_av_unetI/netI 0.0436
_diffrn_reflns_Laue_measured_fraction_full 0.999
_diffrn_reflns_Laue_measured_fraction_max 0.835
_diffrn_reflns_limit_h_max 6
_diffrn_reflns_limit_h_min -9
_diffrn_reflns_limit_k_max 14
_diffrn_reflns_limit_k_min -16
_diffrn_reflns_limit_l_max 21
_diffrn_reflns_limit_l_min -24
_diffrn_reflns_number 9331
_diffrn_reflns_point_group_measured_fraction_full 0.988
_diffrn_reflns_point_group_measured_fraction_max 0.793
_diffrn_reflns_theta_full 25.242
_diffrn_reflns_theta_max 29.484
_diffrn_reflns_theta_min 2.036
_diffrn_source 'fine-focus sealed X-ray tube'
_diffrn_source_type 'Enhance (Mo) X-ray Source'
_exptl_absorpt_coefficient_mu 0.618
_exptl_absorpt_correction_T_max 1.00000
_exptl_absorpt_correction_T_min 0.60800
_exptl_absorpt_correction_type multi-scan
_exptl_absorpt_process_details
;
CrysAlisPro 1.171.39.28b (Rigaku Oxford Diffraction, 2015)
Empirical absorption correction using spherical harmonics,
 implemented in SCALE3 ABSPACK scaling algorithm.
;
_exptl_crystal_density_diffrn 1.671
_exptl_crystal_description needle
_exptl_crystal_F_000 824
_refine_diff_density_max 0.392
_refine_diff_density_min -0.354
_refine_diff_density_rms 0.097
_refine_ls_abs_structure_details
;
 Flack x determined using 1196 quotients [(I+)-(I-)]/[(I+)+(I-)]
 (Parsons, Flack and Wagner, Acta Cryst. B69 (2013) 249-259).
;
_refine_ls_abs_structure_Flack 0.00(3)
_refine_ls_extinction_method none
_refine_ls_goodness_of_fit_ref 0.804
_refine_ls_hydrogen_treatment constr
_refine_ls_matrix_type full
_refine_ls_number_parameters 213
_refine_ls_number_reflns 3488
_refine_ls_number_restraints 0
_refine_ls_restrained_S_all 0.804
_refine_ls_R_factor_all 0.0356
_refine_ls_R_factor_gt 0.0303
_refine_ls_shift/su_max 0.001
_refine_ls_shift/su_mean 0.000
_refine_ls_structure_factor_coef Fsqd
_refine_ls_weighting_details 'w=1/[\s^2^(Fo^2^)+(0.1000P)^2^] where P=(Fo^2^+2Fc^2^)/3'
_refine_ls_weighting_scheme calc
_refine_ls_wR_factor_gt 0.0876
_refine_ls_wR_factor_ref 0.1039
_reflns_Friedel_coverage 0.662
_reflns_Friedel_fraction_full 0.972
_reflns_Friedel_fraction_max 0.738
_reflns_number_gt 3183
_reflns_number_total 3488
_reflns_threshold_expression 'I > 2\s(I)'
_cod_data_source_file d5ce00006h2.cif
_cod_data_source_block guisuan2
_cod_depositor_comments 'Adding full bibliography for 7250292--7250295.cif.'
_cod_database_code 7250293
_shelx_shelxl_version_number 2018/3
_shelx_space_group_comment
;
The symmetry employed for this shelxl refinement is uniquely defined
by the following loop, which should always be used as a source of
symmetry information in preference to the above space-group names.
They are only intended as comments.
;
_reflns_odcompleteness_completeness 99.58
_reflns_odcompleteness_iscentric 1
_reflns_odcompleteness_theta 26.32
_olex2_refinement_description
;
1. Fixed Uiso
 At 1.2 times of:
  All C(H) groups, All C(H,H) groups
 At 1.5 times of:
  All O(H) groups
2.a Ternary CH refined with riding coordinates:
 C11(H17), C2(H4), C3(H5), C10(H15), C6(H10), C4(H7), C9(H13), C5(H8)
2.b Secondary CH2 refined with riding coordinates:
 C1(H3,H2), C12(H18,H19), C7(H12,H11)
2.c Idealised tetrahedral OH refined as rotating group:
 O8(H14), O3(H6), O4(H9), O1(H1), O7(H16)
;
_olex2_submission_special_instructions 'No special instructions were received'
_oxdiff_exptl_absorpt_empirical_details
;
Empirical correction (ABSPACK) includes:
- Absorption correction using spherical harmonics
- Frame scaling
;
_oxdiff_exptl_absorpt_empirical_full_max 1.322
_oxdiff_exptl_absorpt_empirical_full_min 0.768

loop_
_space_group_symop_operation_xyz
'x, y, z'
'-x+1/2, -y, z+1/2'
'-x, y+1/2, -z+1/2'
'x+1/2, -y+1/2, -z'

loop_
_atom_site_label
_atom_site_type_symbol
_atom_site_fract_x
_atom_site_fract_y
_atom_site_fract_z
_atom_site_U_iso_or_equiv
_atom_site_adp_type
_atom_site_occupancy
_atom_site_site_symmetry_order
_atom_site_calc_flag
_atom_site_refinement_flags_posn
_atom_site_refinement_flags_adp
_atom_site_refinement_flags_occupancy
_atom_site_disorder_assembly
_atom_site_disorder_group
Cl1 Cl 0.81095(12) -0.03484(6) 0.64383(4) 0.02230(19) Uani 1 1 d . . . . .
Cl2 Cl 0.22594(11) 0.51994(7) 0.63613(5) 0.0241(2) Uani 1 1 d . . . . .
Cl3 Cl 0.69080(13) 0.66985(7) 0.44396(4) 0.0275(2) Uani 1 1 d . . . . .
O5 O 0.7059(3) 0.35937(16) 0.63644(11) 0.0130(4) Uani 1 1 d . . . . .
O6 O 0.6141(3) 0.51012(16) 0.57583(10) 0.0143(4) Uani 1 1 d . . . . .
O2 O 0.5703(3) 0.18292(16) 0.64460(11) 0.0135(4) Uani 1 1 d . . . . .
O8 O 0.7414(3) 0.47169(17) 0.75939(12) 0.0211(5) Uani 1 1 d . . . . .
H14 H 0.782680 0.516001 0.789639 0.032 Uiso 1 1 calc GR . . . .
O3 O 1.1333(3) 0.13029(19) 0.64547(12) 0.0188(5) Uani 1 1 d . . . . .
H6 H 1.199903 0.132316 0.608914 0.028 Uiso 1 1 calc GR . . . .
O4 O 0.9834(3) 0.29688(19) 0.73251(13) 0.0233(5) Uani 1 1 d . . . . .
H9 H 0.923586 0.353408 0.740676 0.035 Uiso 1 1 calc GR . . . .
O1 O 0.3499(3) 0.12954(19) 0.52189(12) 0.0202(5) Uani 1 1 d . . . . .
H1 H 0.291617 0.095672 0.490252 0.030 Uiso 1 1 calc GR . . . .
O7 O 0.6935(3) 0.73113(17) 0.70427(12) 0.0192(5) Uani 1 1 d . . . . .
H16 H 0.787485 0.751972 0.725078 0.029 Uiso 1 1 calc GR . . . .
C11 C 0.6453(4) 0.6266(2) 0.59195(16) 0.0143(6) Uani 1 1 d . . . . .
H17 H 0.528628 0.667272 0.591183 0.017 Uiso 1 1 calc R . . . .
C2 C 0.6472(4) 0.1434(2) 0.57639(15) 0.0135(6) Uani 1 1 d . . . . .
H4 H 0.663011 0.207047 0.543036 0.016 Uiso 1 1 calc R . . . .
C8 C 0.5817(4) 0.4495(2) 0.64243(16) 0.0119(5) Uani 1 1 d . . . . .
C3 C 0.8334(4) 0.0900(2) 0.58902(16) 0.0149(6) Uani 1 1 d . . . . .
H5 H 0.886666 0.070346 0.540976 0.018 Uiso 1 1 calc R . . . .
C10 C 0.7256(4) 0.6272(2) 0.66992(15) 0.0151(6) Uani 1 1 d . . . . .
H15 H 0.857972 0.613343 0.667390 0.018 Uiso 1 1 calc R . . . .
C6 C 0.6793(4) 0.2626(2) 0.68161(15) 0.0127(6) Uani 1 1 d . . . . .
H10 H 0.619364 0.284094 0.727997 0.015 Uiso 1 1 calc R . . . .
C1 C 0.5079(4) 0.0654(3) 0.54294(18) 0.0179(7) Uani 1 1 d . . . . .
H3 H 0.559577 0.028560 0.499944 0.021 Uiso 1 1 calc R . . . .
H2 H 0.473235 0.008827 0.578652 0.021 Uiso 1 1 calc R . . . .
C4 C 0.9601(4) 0.1743(3) 0.62750(16) 0.0142(6) Uani 1 1 d . . . . .
H7 H 0.978014 0.237836 0.594223 0.017 Uiso 1 1 calc R . . . .
C9 C 0.6313(4) 0.5293(2) 0.70747(16) 0.0156(6) Uani 1 1 d . . . . .
H13 H 0.518427 0.554911 0.731584 0.019 Uiso 1 1 calc R . . . .
C5 C 0.8698(4) 0.2163(2) 0.69814(16) 0.0146(6) Uani 1 1 d . . . . .
H8 H 0.856212 0.153158 0.732068 0.017 Uiso 1 1 calc R . . . .
C12 C 0.7762(5) 0.6762(3) 0.53662(17) 0.0199(7) Uani 1 1 d . . . . .
H18 H 0.892142 0.636638 0.539174 0.024 Uiso 1 1 calc R . . . .
H19 H 0.799126 0.753356 0.549572 0.024 Uiso 1 1 calc R . . . .
C7 C 0.3838(4) 0.4060(2) 0.64258(17) 0.0160(6) Uani 1 1 d . . . . .
H12 H 0.361063 0.364701 0.687769 0.019 Uiso 1 1 calc R . . . .
H11 H 0.365848 0.356010 0.601073 0.019 Uiso 1 1 calc R . . . .

loop_
_atom_site_aniso_label
_atom_site_aniso_U_11
_atom_site_aniso_U_22
_atom_site_aniso_U_33
_atom_site_aniso_U_23
_atom_site_aniso_U_13
_atom_site_aniso_U_12
Cl1 0.0254(4) 0.0126(3) 0.0289(4) 0.0035(3) 0.0000(4) 0.0021(3)
Cl2 0.0161(4) 0.0272(4) 0.0289(4) -0.0036(3) -0.0024(3) 0.0076(3)
Cl3 0.0311(5) 0.0314(4) 0.0200(4) 0.0055(3) 0.0016(4) 0.0053(4)
O5 0.0127(10) 0.0110(9) 0.0153(9) 0.0007(8) 0.0009(9) 0.0011(8)
O6 0.0196(11) 0.0112(9) 0.0120(9) -0.0010(8) -0.0003(8) -0.0014(8)
O2 0.0135(10) 0.0128(9) 0.0142(9) -0.0027(8) 0.0024(8) -0.0020(8)
O8 0.0309(13) 0.0163(10) 0.0162(10) -0.0018(9) -0.0087(9) 0.0007(10)
O3 0.0124(10) 0.0256(11) 0.0184(10) 0.0057(10) 0.0009(9) 0.0045(9)
O4 0.0172(12) 0.0179(11) 0.0346(13) -0.0072(10) -0.0116(10) 0.0034(9)
O1 0.0166(12) 0.0255(12) 0.0184(10) -0.0044(9) -0.0058(9) -0.0001(10)
O7 0.0182(11) 0.0135(9) 0.0258(11) -0.0079(9) -0.0058(10) 0.0013(9)
C11 0.0140(15) 0.0098(12) 0.0190(14) -0.0011(12) 0.0008(11) 0.0019(11)
C2 0.0143(15) 0.0143(13) 0.0120(12) -0.0017(11) -0.0004(11) -0.0010(11)
C8 0.0126(14) 0.0090(12) 0.0141(13) 0.0025(11) 0.0013(12) 0.0009(10)
C3 0.0156(15) 0.0145(13) 0.0147(13) 0.0000(11) 0.0041(11) 0.0000(12)
C10 0.0119(14) 0.0134(13) 0.0198(14) -0.0050(11) -0.0015(12) 0.0023(12)
C6 0.0137(14) 0.0111(12) 0.0134(12) -0.0003(11) 0.0002(11) -0.0003(11)
C1 0.0152(16) 0.0174(15) 0.0211(15) -0.0064(12) -0.0004(12) 0.0013(12)
C4 0.0112(14) 0.0155(13) 0.0158(13) 0.0043(12) -0.0017(11) 0.0005(11)
C9 0.0171(15) 0.0145(13) 0.0151(13) -0.0017(12) -0.0019(11) 0.0032(12)
C5 0.0148(14) 0.0128(13) 0.0161(13) 0.0006(12) -0.0024(11) -0.0004(11)
C12 0.0220(17) 0.0171(14) 0.0206(14) 0.0012(12) 0.0014(13) -0.0015(14)
C7 0.0119(14) 0.0163(14) 0.0197(14) 0.0006(13) 0.0002(12) 0.0019(11)

loop_
_atom_type_symbol
_atom_type_description
_atom_type_scat_dispersion_real
_atom_type_scat_dispersion_imag
_atom_type_scat_source
C C 0.0033 0.0016 'International Tables Vol C Tables 4.2.6.8 and 6.1.1.4'
H H 0.0000 0.0000 'International Tables Vol C Tables 4.2.6.8 and 6.1.1.4'
Cl Cl 0.1484 0.1585 'International Tables Vol C Tables 4.2.6.8 and 6.1.1.4'
O O 0.0106 0.0060 'International Tables Vol C Tables 4.2.6.8 and 6.1.1.4'

loop_
_geom_angle_atom_site_label_1
_geom_angle_atom_site_label_2
_geom_angle_atom_site_label_3
_geom_angle
_geom_angle_site_symmetry_1
_geom_angle_site_symmetry_3
_geom_angle_publ_flag
C8 O5 C6 119.3(2) . . ?
C8 O6 C11 110.4(2) . . ?
C6 O2 C2 114.3(2) . . ?
O6 C11 C10 104.6(2) . . ?
O6 C11 C12 110.4(2) . . ?
C12 C11 C10 111.6(3) . . ?
O2 C2 C3 111.0(2) . . ?
O2 C2 C1 106.7(2) . . ?
C1 C2 C3 113.5(2) . . ?
O5 C8 O6 102.7(2) . . ?
O5 C8 C9 112.3(2) . . ?
O5 C8 C7 109.9(2) . . ?
O6 C8 C9 106.6(2) . . ?
O6 C8 C7 109.3(2) . . ?
C7 C8 C9 115.2(2) . . ?
C2 C3 Cl1 110.6(2) . . ?
C2 C3 C4 109.1(2) . . ?
C4 C3 Cl1 110.7(2) . . ?
O7 C10 C11 110.3(2) . . ?
O7 C10 C9 114.3(2) . . ?
C9 C10 C11 103.6(2) . . ?
O5 C6 C5 106.5(2) . . ?
O2 C6 O5 110.8(2) . . ?
O2 C6 C5 111.0(2) . . ?
O1 C1 C2 108.2(2) . . ?
O3 C4 C3 113.3(3) . . ?
O3 C4 C5 108.6(2) . . ?
C5 C4 C3 109.8(2) . . ?
O8 C9 C8 109.4(2) . . ?
O8 C9 C10 114.7(3) . . ?
C10 C9 C8 104.1(2) . . ?
O4 C5 C6 111.7(2) . . ?
O4 C5 C4 110.0(3) . . ?
C4 C5 C6 110.5(2) . . ?
C11 C12 Cl3 112.7(2) . . ?
C8 C7 Cl2 110.1(2) . . ?

loop_
_geom_bond_atom_site_label_1
_geom_bond_atom_site_label_2
_geom_bond_distance
_geom_bond_site_symmetry_2
_geom_bond_publ_flag
Cl1 C3 1.804(3) . ?
Cl2 C7 1.790(3) . ?
Cl3 C12 1.788(3) . ?
O5 C8 1.415(3) . ?
O5 C6 1.434(3) . ?
O6 C11 1.446(3) . ?
O6 C8 1.426(3) . ?
O2 C2 1.435(3) . ?
O2 C6 1.411(3) . ?
O8 C9 1.415(4) . ?
O3 C4 1.406(3) . ?
O4 C5 1.417(4) . ?
O1 C1 1.437(4) . ?
O7 C10 1.412(3) . ?
C11 C10 1.526(4) . ?
C11 C12 1.505(4) . ?
C2 C3 1.517(4) . ?
C2 C1 1.508(4) . ?
C8 C9 1.558(4) . ?
C8 C7 1.533(4) . ?
C3 C4 1.536(4) . ?
C10 C9 1.522(4) . ?
C6 C5 1.524(4) . ?
C4 C5 1.522(4) . ?

loop_
_geom_hbond_atom_site_label_D
_geom_hbond_atom_site_label_H
_geom_hbond_atom_site_label_A
_geom_hbond_distance_DH
_geom_hbond_distance_HA
_geom_hbond_distance_DA
_geom_hbond_angle_DHA
_geom_hbond_site_symmetry_A
_geom_hbond_publ_flag
O8 H14 O3 0.82 1.91 2.723(3) 174.3 3_756 yes
O3 H6 O1 0.82 1.92 2.735(3) 176.9 1_655 yes
O4 H9 O8 0.82 1.97 2.784(3) 169.8 . yes
O7 H16 O4 0.82 1.91 2.732(3) 175.8 3_756 yes
